data_7135690
loop_
_publ_author_name
'Lin, Haoyuan'
'Meng, Junjie'
'Zhang, Yue'
'Li, Zhaodong'

_publ_section_title
;
 Pd(II)-catalyzed domino aminopalladation/desymmetrizative ring-opening of
 diazabicycles: synthesis of indolyl-functionalized cyclopentenylamines.
;
_journal_issue 31
_journal_name_full 'Chemical communications (Cambridge, England)'
_journal_page_first 8046
_journal_page_last 8050
_journal_paper_doi 10.1039/d6cc00349d
_journal_volume 62
_journal_year 2026
_chemical_formula_moiety 'C32 H33 N3 O6 S'
_chemical_formula_sum 'C32 H33 N3 O6 S'
_chemical_formula_weight 587.67
_space_group_crystal_system monoclinic
_space_group_IT_number 14
_space_group_name_Hall '-P 2yn'
_space_group_name_H-M_alt 'P 1 21/n 1'
_atom_sites_solution_hydrogens geom
_atom_sites_solution_primary dual
_audit_creation_date 2024-05-24
_audit_creation_method
;
Olex2 1.5
(compiled 2024.02.16 svn.r378c4104 for OlexSys, GUI svn.r6928)
;
_audit_update_record
;
2025-12-03 deposited with the CCDC.	2026-03-31 downloaded from the CCDC.
;
_cell_angle_alpha 90
_cell_angle_beta 99.300(3)
_cell_angle_gamma 90
_cell_formula_units_Z 4
_cell_length_a 9.9426(3)
_cell_length_b 23.9740(6)
_cell_length_c 12.4843(3)
_cell_measurement_reflns_used 10921
_cell_measurement_temperature 100.00(10)
_cell_measurement_theta_max 73.1680
_cell_measurement_theta_min 3.6890
_cell_volume 2936.69(14)
_computing_cell_refinement 'CrysAlisPro 1.171.43.92a (Rigaku OD, 2023)'
_computing_data_collection 'CrysAlisPro system (CCD 43.92a 64-bit (release 05-10-2023))'
_computing_data_reduction 'CrysAlisPro 1.171.43.92a (Rigaku OD, 2023)'
_computing_molecular_graphics 'Olex2 1.5 (Dolomanov et al., 2009)'
_computing_publication_material 'Olex2 1.5 (Dolomanov et al., 2009)'
_computing_structure_refinement 'SHELXL 2018/1 (Sheldrick, 2015)'
_computing_structure_solution 'SHELXT 2014/5 (Sheldrick, 2014)'
_diffrn_ambient_environment N~2~
_diffrn_ambient_temperature 100.00(10)
_diffrn_detector 'Hybrid Pixel Array Detector'
_diffrn_detector_area_resol_mean 10.0000
_diffrn_detector_type HyPix
_diffrn_measured_fraction_theta_full 0.999
_diffrn_measured_fraction_theta_max 0.979
_diffrn_measurement_details
;
List of Runs (angles in degrees, time in seconds):

  # Type    Start    End  Width  t~exp~   \w     \q     \k     \f   Frames
#--------------------------------------------------------------------------
  1  \w    -24.00  27.00   0.50    0.50    --  -46.12  44.00 -60.00  102
  2  \w   -118.00 -64.00   0.50    0.50    --  -46.12 -44.00 148.00  108
  3  \w    -57.00 -31.00   0.50    0.50    --  -46.12 -44.00 148.00   52
  4  \w   -152.00-127.00   0.50    3.00    --  -99.00 -44.00 148.00   50
  5  \w     85.00 110.00   0.50    3.00    --   99.00  44.00 -60.00   50
  6  \w    118.00 170.00   0.50    3.00    --   99.00  44.00 -60.00  104
  7  \w     26.00  51.00   0.50    3.00    --   99.00 -44.00 148.00   50
  8  \w    -24.00  28.00   0.50    0.50    --  -46.12  19.00  90.00  104
  9  \w     75.00 105.00   0.50    0.50    --   46.12  44.00 -60.00   60
 10  \w     19.00  91.00   0.50    0.50    --   46.12-125.00 -90.00  144
 11  \w      4.00  30.00   0.50    0.50    --   46.12 -44.00 148.00   52
 12  \w    -69.00 -35.00   0.50    3.00    --  -99.00  61.00 -60.00   68
 13  \w   -118.00 -75.00   0.50    3.00    --  -99.00-125.00 -90.00   86
 14  \w    -69.00 -41.00   0.50    3.00    --  -99.00  61.00 120.00   56
 15  \w    -72.00 -46.00   0.50    3.00    --  -99.00  77.00-180.00   52
 16  \w    -68.00 -42.00   0.50    3.00    --  -99.00  61.00 -90.00   52
 17  \w     26.00  70.00   0.50    3.00    --   99.00 -61.00 150.00   88
 18  \w     40.00 104.00   0.50    3.00    --   99.00 -94.00  30.00  128
 19  \w     28.00  53.00   0.50    3.00    --   99.00 -45.00  90.00   50
 20  \w     69.00 112.00   0.50    3.00    --   99.00-125.00  30.00   86
 21  \w     27.00  52.00   0.50    3.00    --   99.00 -45.00 -60.00   50
 22  \w     31.00  57.00   0.50    3.00    --   99.00-125.00  30.00   52
 23  \w     27.00  52.00   0.50    3.00    --   99.00 -45.00 120.00   50
 24  \w     27.00  53.00   0.50    3.00    --   99.00 -45.00-180.00   52
 25  \w     27.00  71.00   0.50    3.00    --   99.00 -61.00  60.00   88
 26  \w     97.00 123.00   0.50    3.00    --   99.00  45.00  60.00   52
 27  \w    133.00 169.00   0.50    3.00    --   99.00  45.00  60.00   72
 28  \w     37.00  64.00   0.50    3.00    --   99.00 -61.00   0.00   54
 29  \w     84.00 158.00   0.50    3.00    --   99.00  15.00  60.00  148
 30  \w    150.00 175.00   0.50    3.00    --   99.00  15.00 -90.00   50
 31  \w     99.00 137.00   0.50    3.00    --   99.00  15.00 -90.00   76
 32  \w     28.00  53.00   0.50    3.00    --   99.00 -45.00  60.00   50
 33  \w     27.00  52.00   0.50    3.00    --   99.00 -45.00 -30.00   50
;
_diffrn_measurement_device 'four-circle diffractometer'
_diffrn_measurement_device_type 'XtaLAB Synergy R, DW system, HyPix'
_diffrn_measurement_method '\w scans'
_diffrn_orient_matrix_type 'CrysAlisPro convention (1999,Acta A55,543-557)'
_diffrn_orient_matrix_UB_11 0.1420374000
_diffrn_orient_matrix_UB_12 0.0250025000
_diffrn_orient_matrix_UB_13 0.0401163000
_diffrn_orient_matrix_UB_21 0.0021787000
_diffrn_orient_matrix_UB_22 0.0248811000
_diffrn_orient_matrix_UB_23 -0.1134642000
_diffrn_orient_matrix_UB_31 -0.0669771000
_diffrn_orient_matrix_UB_32 0.0536822000
_diffrn_orient_matrix_UB_33 0.0340025000
_diffrn_radiation_monochromator mirror
_diffrn_radiation_probe x-ray
_diffrn_radiation_type 'Cu K\a'
_diffrn_radiation_wavelength 1.54184
_diffrn_reflns_av_R_equivalents 0.0541
_diffrn_reflns_av_unetI/netI 0.0435
_diffrn_reflns_Laue_measured_fraction_full 0.999
_diffrn_reflns_Laue_measured_fraction_max 0.979
_diffrn_reflns_limit_h_max 11
_diffrn_reflns_limit_h_min -12
_diffrn_reflns_limit_k_max 29
_diffrn_reflns_limit_k_min -27
_diffrn_reflns_limit_l_max 15
_diffrn_reflns_limit_l_min -15
_diffrn_reflns_number 23034
_diffrn_reflns_point_group_measured_fraction_full 0.999
_diffrn_reflns_point_group_measured_fraction_max 0.979
_diffrn_reflns_theta_full 67.684
_diffrn_reflns_theta_max 73.378
_diffrn_reflns_theta_min 3.687
_diffrn_source 'Rotating-anode X-ray tube'
_diffrn_source_type 'Rigaku (Cu) X-ray Source'
_exptl_absorpt_coefficient_mu 1.391
_exptl_absorpt_correction_T_max 1.00000
_exptl_absorpt_correction_T_min 0.73611
_exptl_absorpt_correction_type multi-scan
_exptl_absorpt_process_details
;
CrysAlisPro 1.171.43.92a (Rigaku Oxford Diffraction, 2023)
Empirical absorption correction using spherical harmonics,
implemented in SCALE3 ABSPACK scaling algorithm.
;
_exptl_crystal_colour 'clear light colourless'
_exptl_crystal_colour_lustre clear
_exptl_crystal_colour_modifier light
_exptl_crystal_colour_primary colourless
_exptl_crystal_density_diffrn 1.329
_exptl_crystal_description block
_exptl_crystal_F_000 1240
_exptl_crystal_size_max 0.1
_exptl_crystal_size_mid 0.1
_exptl_crystal_size_min 0.1
_refine_diff_density_max 0.519
_refine_diff_density_min -0.591
_refine_diff_density_rms 0.070
_refine_ls_extinction_method none
_refine_ls_goodness_of_fit_ref 1.111
_refine_ls_hydrogen_treatment constr
_refine_ls_matrix_type full
_refine_ls_number_parameters 428
_refine_ls_number_reflns 5789
_refine_ls_number_restraints 0
_refine_ls_restrained_S_all 1.111
_refine_ls_R_factor_all 0.0887
_refine_ls_R_factor_gt 0.0809
_refine_ls_shift/su_max 0.000
_refine_ls_shift/su_mean 0.000
_refine_ls_structure_factor_coef Fsqd
_refine_ls_weighting_details 'w=1/[\s^2^(Fo^2^)+(0.0279P)^2^+8.2390P] where P=(Fo^2^+2Fc^2^)/3'
_refine_ls_weighting_scheme calc
_refine_ls_wR_factor_gt 0.1770
_refine_ls_wR_factor_ref 0.1811
_reflns_Friedel_coverage 0.000
_reflns_number_gt 5129
_reflns_number_total 5789
_reflns_threshold_expression 'I > 2\s(I)'
_cod_data_source_file d6cc00349d2.cif
_cod_data_source_block exp_2823_auto
_cod_depositor_comments 'Adding full bibliography for 7135690.cif.'
_cod_database_code 7135690
_shelx_shelxl_version_number 2018/1
_shelx_space_group_comment
;
The symmetry employed for this shelxl refinement is uniquely defined
by the following loop, which should always be used as a source of
symmetry information in preference to the above space-group names.
They are only intended as comments.
;
_shelx_estimated_absorpt_t_max 0.873
_shelx_estimated_absorpt_t_min 0.873
_reflns_odcompleteness_completeness 99.84
_reflns_odcompleteness_iscentric 1
_reflns_odcompleteness_theta 69.95
_olex2_refinement_description
;
1. Fixed Uiso
 At 1.2 times of:
  All C(H) groups, All C(H,H) groups, All N(H) groups
 At 1.5 times of:
  All C(H,H,H) groups
2. Others
 Fixed Sof: C21B(0.5) H21a(0.5) H21b(0.5) O1A(0.5) O2A(0.5) O1B(0.5) O2B(0.5)
 C22A(0.5) H22a(0.5) H22b(0.5) H22c(0.5) C21A(0.5) H21c(0.5) H21d(0.5)
 C22B(0.5) H22d(0.5) H22e(0.5) H22f(0.5) C20A(0.5) C20B(0.5)
3.a Ternary CH refined with riding coordinates:
 C15(H15), C19(H19)
3.b Secondary CH2 refined with riding coordinates:
 C18(H18a,H18b), C24(H24a,H24b), C21B(H21a,H21b), C21A(H21c,H21d)
3.c Aromatic/amide H refined with riding coordinates:
 N2(H2), C16(H16), C17(H17), C10(H10), C27(H27), C13(H13), C28(H28), C11(H11),
 C12(H12), C31(H31), C8(H8), C4(H4), C30(H30), C5(H5), C6(H6), C7(H7)
3.d Idealised Me refined as rotating group:
 C32(H32a,H32b,H32c), C25(H25a,H25b,H25c), C22A(H22a,H22b,H22c), C22B(H22d,
 H22e,H22f)
;
_olex2_submission_special_instructions 'No special instructions were received'
_oxdiff_exptl_absorpt_empirical_details
;
Empirical correction (ABSPACK) includes:
- Absorption correction using spherical harmonics
- Frame scaling
;
_oxdiff_exptl_absorpt_empirical_full_max 2.079
_oxdiff_exptl_absorpt_empirical_full_min 0.448

loop_
_space_group_symop_operation_xyz
'x, y, z'
'-x+1/2, y+1/2, -z+1/2'
'-x, -y, -z'
'x-1/2, -y-1/2, z-1/2'

loop_
_atom_site_label
_atom_site_type_symbol
_atom_site_fract_x
_atom_site_fract_y
_atom_site_fract_z
_atom_site_U_iso_or_equiv
_atom_site_adp_type
_atom_site_occupancy
_atom_site_site_symmetry_order
_atom_site_calc_flag
_atom_site_refinement_flags_posn
_atom_site_refinement_flags_adp
_atom_site_refinement_flags_occupancy
_atom_site_disorder_assembly
_atom_site_disorder_group
S1 S 0.50519(10) 0.11666(4) 0.66228(7) 0.0372(2) Uani 1 1 d . . . . .
O3 O 0.6811(3) 0.44342(12) 0.81708(19) 0.0407(6) Uani 1 1 d . . . . .
O5 O 0.6456(3) 0.13260(11) 0.6811(2) 0.0421(6) Uani 1 1 d . . . . .
O6 O 0.4543(3) 0.08123(11) 0.5727(2) 0.0458(7) Uani 1 1 d . . . . .
N1 N 0.3983(3) 0.36958(13) 0.6892(2) 0.0297(6) Uani 1 1 d . . . . .
N2 N 0.5173(3) 0.38463(13) 0.7577(2) 0.0306(6) Uani 1 1 d . . . . .
H2 H 0.571090 0.358990 0.792142 0.037 Uiso 1 1 calc R U . . .
N3 N 0.4142(3) 0.17606(12) 0.6432(2) 0.0316(6) Uani 1 1 d . . . . .
O4 O 0.4722(3) 0.47807(13) 0.7476(3) 0.0722(11) Uani 1 1 d . . . . .
C1 C 0.3353(3) 0.24283(13) 0.7489(2) 0.0255(7) Uani 1 1 d . . . . .
C9 C 0.2189(3) 0.21206(13) 0.6929(2) 0.0266(7) Uani 1 1 d . . . . .
C15 C 0.3301(3) 0.29566(13) 0.8122(2) 0.0249(6) Uani 1 1 d . . . . .
H15 H 0.423077 0.302895 0.853901 0.030 Uiso 1 1 calc R U . . .
C19 C 0.2875(3) 0.34667(13) 0.7385(2) 0.0254(6) Uani 1 1 d . . . . .
H19 H 0.214762 0.334102 0.678556 0.031 Uiso 1 1 calc R U . . .
C16 C 0.2288(3) 0.29887(15) 0.8899(3) 0.0304(7) Uani 1 1 d . . . . .
H16 H 0.208035 0.268709 0.933840 0.036 Uiso 1 1 calc R U . . .
C2 C 0.4500(3) 0.22103(15) 0.7188(2) 0.0303(7) Uani 1 1 d . . . . .
C14 C 0.2689(4) 0.17136(14) 0.6295(2) 0.0303(7) Uani 1 1 d . . . . .
C17 C 0.1724(4) 0.34907(15) 0.8894(3) 0.0336(8) Uani 1 1 d . . . . .
H17 H 0.108034 0.359436 0.934310 0.040 Uiso 1 1 calc R U . . .
C10 C 0.0788(4) 0.21826(14) 0.6893(3) 0.0324(7) Uani 1 1 d . . . . .
H10 H 0.043636 0.246025 0.731498 0.039 Uiso 1 1 calc R U . . .
C18 C 0.2222(4) 0.38750(15) 0.8095(3) 0.0346(8) Uani 1 1 d . . . . .
H18A H 0.289928 0.414401 0.846271 0.041 Uiso 1 1 calc R U . . .
H18B H 0.145968 0.408217 0.766276 0.041 Uiso 1 1 calc R U . . .
C3 C 0.5882(3) 0.24584(17) 0.7360(3) 0.0367(8) Uani 1 1 d . . . . .
C26 C 0.4594(4) 0.08954(15) 0.7818(3) 0.0351(8) Uani 1 1 d . . . . .
C27 C 0.5252(4) 0.10957(15) 0.8809(3) 0.0363(8) Uani 1 1 d . . . . .
H27 H 0.598224 0.135341 0.883543 0.044 Uiso 1 1 calc R U . . .
C13 C 0.1828(4) 0.13577(15) 0.5619(3) 0.0375(9) Uani 1 1 d . . . . .
H13 H 0.217596 0.108365 0.518695 0.045 Uiso 1 1 calc R U . . .
C28 C 0.4837(4) 0.09179(16) 0.9756(3) 0.0402(9) Uani 1 1 d . . . . .
H28 H 0.528811 0.105654 1.043289 0.048 Uiso 1 1 calc R U . . .
C11 C -0.0084(4) 0.18284(14) 0.6224(3) 0.0372(8) Uani 1 1 d . . . . .
H11 H -0.104201 0.186349 0.618814 0.045 Uiso 1 1 calc R U . . .
C23 C 0.5489(4) 0.43931(17) 0.7704(3) 0.0395(9) Uani 1 1 d . . . . .
C12 C 0.0440(4) 0.14215(15) 0.5604(3) 0.0398(9) Uani 1 1 d . . . . .
H12 H -0.017382 0.118139 0.515941 0.048 Uiso 1 1 calc R U . . .
C29 C 0.3765(4) 0.05376(16) 0.9740(3) 0.0416(9) Uani 1 1 d . . . . .
C31 C 0.3530(4) 0.05119(16) 0.7774(3) 0.0420(9) Uani 1 1 d . . . . .
H31 H 0.308217 0.037411 0.709563 0.050 Uiso 1 1 calc R U . . .
C8 C 0.6389(4) 0.2669(2) 0.6466(3) 0.0472(10) Uani 1 1 d . . . . .
H8 H 0.590377 0.260410 0.575727 0.057 Uiso 1 1 calc R U . . .
C24 C 0.7334(4) 0.49962(18) 0.8419(3) 0.0471(10) Uani 1 1 d . . . . .
H24A H 0.691684 0.525452 0.784044 0.056 Uiso 1 1 calc R U . . .
H24B H 0.833208 0.499825 0.842946 0.056 Uiso 1 1 calc R U . . .
C4 C 0.6624(4) 0.25475(19) 0.8392(3) 0.0472(10) Uani 1 1 d . . . . .
H4 H 0.630601 0.240280 0.901421 0.057 Uiso 1 1 calc R U . . .
C30 C 0.3137(4) 0.03358(16) 0.8730(3) 0.0439(9) Uani 1 1 d . . . . .
H30 H 0.242228 0.007065 0.870215 0.053 Uiso 1 1 calc R U . . .
C32 C 0.3303(5) 0.03581(18) 1.0778(3) 0.0495(10) Uani 1 1 d . . . . .
H32A H 0.406587 0.038780 1.137969 0.074 Uiso 1 1 calc R U . . .
H32B H 0.298761 -0.002942 1.070883 0.074 Uiso 1 1 calc R U . . .
H32C H 0.255599 0.059912 1.092020 0.074 Uiso 1 1 calc R U . . .
C25 C 0.7040(5) 0.51940(18) 0.9473(4) 0.0575(12) Uani 1 1 d . . . . .
H25A H 0.605089 0.521271 0.945131 0.086 Uiso 1 1 calc R U . . .
H25B H 0.743528 0.556564 0.962451 0.086 Uiso 1 1 calc R U . . .
H25C H 0.743651 0.493516 1.004579 0.086 Uiso 1 1 calc R U . . .
C5 C 0.7848(4) 0.2854(2) 0.8506(4) 0.0569(12) Uani 1 1 d . . . . .
H5 H 0.836282 0.290967 0.920765 0.068 Uiso 1 1 calc R U . . .
C6 C 0.8301(4) 0.3071(2) 0.7620(4) 0.0635(14) Uani 1 1 d . . . . .
H6 H 0.910697 0.328984 0.770986 0.076 Uiso 1 1 calc R U . . .
C7 C 0.7596(4) 0.2974(2) 0.6596(4) 0.0625(14) Uani 1 1 d . . . . .
H7 H 0.793179 0.311421 0.597862 0.075 Uiso 1 1 calc R U . . .
C21B C 0.4868(8) 0.4239(3) 0.4414(6) 0.0367(16) Uani 0.5 1 d . . P A 2
H21A H 0.543874 0.457195 0.434644 0.044 Uiso 0.5 1 calc R U P A 2
H21B H 0.391638 0.433270 0.409855 0.044 Uiso 0.5 1 calc R U P A 2
O1A O 0.5182(5) 0.3730(2) 0.5511(3) 0.0281(10) Uani 0.5 1 d . . P B 1
O2A O 0.3078(5) 0.3334(2) 0.5191(4) 0.0296(10) Uani 0.5 1 d . . P B 1
O1B O 0.4935(5) 0.4101(2) 0.5556(4) 0.0299(10) Uani 0.5 1 d . . P A 2
O2B O 0.2837(5) 0.3720(3) 0.5181(4) 0.0433(13) Uani 0.5 1 d . . P A 2
C22A C 0.4581(9) 0.4105(3) 0.3688(7) 0.0393(17) Uani 0.5 1 d . . P B 1
H22A H 0.474080 0.406392 0.293812 0.059 Uiso 0.5 1 calc R U P B 1
H22B H 0.493475 0.446634 0.397442 0.059 Uiso 0.5 1 calc R U P B 1
H22C H 0.359986 0.408607 0.370632 0.059 Uiso 0.5 1 calc R U P B 1
C21A C 0.5296(8) 0.3644(3) 0.4373(6) 0.0341(16) Uani 0.5 1 d . . P B 1
H21C H 0.488500 0.328051 0.412519 0.041 Uiso 0.5 1 calc R U P B 1
H21D H 0.626967 0.363556 0.429013 0.041 Uiso 0.5 1 calc R U P B 1
C22B C 0.5355(10) 0.3761(4) 0.3784(8) 0.048(2) Uani 0.5 1 d . . P A 2
H22D H 0.541345 0.388440 0.304414 0.072 Uiso 0.5 1 calc R U P A 2
H22E H 0.471108 0.344989 0.375515 0.072 Uiso 0.5 1 calc R U P A 2
H22F H 0.625654 0.363903 0.414367 0.072 Uiso 0.5 1 calc R U P A 2
C20A C 0.4022(8) 0.3555(4) 0.5799(6) 0.0270(16) Uani 0.5 1 d . . P B 1
C20B C 0.3827(8) 0.3847(4) 0.5821(6) 0.0289(16) Uani 0.5 1 d . . P A 2

loop_
_atom_site_aniso_label
_atom_site_aniso_U_11
_atom_site_aniso_U_22
_atom_site_aniso_U_33
_atom_site_aniso_U_23
_atom_site_aniso_U_13
_atom_site_aniso_U_12
S1 0.0534(6) 0.0329(5) 0.0279(4) 0.0002(3) 0.0142(4) 0.0163(4)
O3 0.0384(14) 0.0555(17) 0.0278(12) -0.0061(11) 0.0038(10) -0.0186(12)
O5 0.0442(15) 0.0453(15) 0.0413(14) 0.0078(12) 0.0202(12) 0.0215(12)
O6 0.078(2) 0.0308(13) 0.0306(13) -0.0085(11) 0.0162(13) 0.0143(13)
N1 0.0252(13) 0.0445(17) 0.0183(12) -0.0043(11) 0.0006(10) -0.0079(12)
N2 0.0286(14) 0.0422(17) 0.0194(13) -0.0013(11) -0.0007(11) -0.0092(12)
N3 0.0393(16) 0.0307(15) 0.0240(13) -0.0061(11) 0.0029(12) 0.0089(12)
O4 0.0549(19) 0.0411(18) 0.110(3) 0.0196(18) -0.0177(19) -0.0180(15)
C1 0.0290(16) 0.0278(16) 0.0185(14) -0.0053(12) 0.0004(12) 0.0016(13)
C9 0.0332(17) 0.0238(15) 0.0205(14) 0.0004(12) -0.0029(12) 0.0020(13)
C15 0.0251(15) 0.0304(17) 0.0191(14) -0.0067(12) 0.0028(12) 0.0023(13)
C19 0.0236(15) 0.0293(16) 0.0232(15) -0.0062(12) 0.0030(12) 0.0000(12)
C16 0.0322(17) 0.0358(19) 0.0241(15) -0.0086(13) 0.0072(13) -0.0080(14)
C2 0.0329(17) 0.0370(19) 0.0197(15) -0.0067(13) 0.0007(13) 0.0084(14)
C14 0.045(2) 0.0241(16) 0.0194(15) -0.0002(12) -0.0026(13) 0.0044(14)
C17 0.0322(18) 0.0342(18) 0.0380(19) -0.0169(15) 0.0164(15) -0.0053(14)
C10 0.0356(18) 0.0284(17) 0.0308(17) -0.0028(14) -0.0019(14) -0.0026(14)
C18 0.0355(18) 0.0314(18) 0.0385(19) -0.0107(15) 0.0112(15) 0.0009(15)
C3 0.0219(16) 0.050(2) 0.0368(19) -0.0157(16) 0.0009(14) 0.0094(15)
C26 0.045(2) 0.0309(18) 0.0313(17) 0.0015(14) 0.0124(15) 0.0116(15)
C27 0.044(2) 0.0337(19) 0.0334(18) 0.0035(15) 0.0114(15) 0.0062(16)
C13 0.062(2) 0.0261(17) 0.0210(16) -0.0038(13) -0.0048(15) -0.0010(16)
C28 0.052(2) 0.040(2) 0.0302(18) -0.0006(15) 0.0110(16) 0.0036(17)
C11 0.042(2) 0.0265(17) 0.0376(19) 0.0008(14) -0.0105(16) -0.0061(15)
C23 0.039(2) 0.047(2) 0.0321(18) 0.0057(16) 0.0034(15) -0.0148(18)
C12 0.058(2) 0.0256(17) 0.0289(17) 0.0043(14) -0.0140(16) -0.0079(16)
C29 0.058(2) 0.0313(19) 0.039(2) -0.0003(16) 0.0200(18) 0.0076(17)
C31 0.055(2) 0.035(2) 0.037(2) -0.0053(16) 0.0086(17) 0.0103(18)
C8 0.0260(18) 0.074(3) 0.043(2) -0.023(2) 0.0110(16) -0.0004(18)
C24 0.051(2) 0.057(3) 0.0338(19) -0.0016(18) 0.0071(17) -0.031(2)
C4 0.034(2) 0.062(3) 0.042(2) -0.0154(19) -0.0068(16) 0.0165(18)
C30 0.054(2) 0.033(2) 0.047(2) -0.0039(17) 0.0152(19) 0.0002(17)
C32 0.063(3) 0.046(2) 0.044(2) 0.0029(18) 0.024(2) -0.001(2)
C25 0.082(3) 0.034(2) 0.066(3) -0.009(2) 0.040(3) -0.014(2)
C5 0.030(2) 0.070(3) 0.063(3) -0.022(2) -0.0145(19) 0.010(2)
C6 0.025(2) 0.094(4) 0.071(3) -0.036(3) 0.008(2) 0.000(2)
C7 0.030(2) 0.096(4) 0.065(3) -0.037(3) 0.019(2) -0.010(2)
C21B 0.050(4) 0.045(4) 0.016(3) 0.001(3) 0.007(3) 0.009(3)
O1A 0.024(2) 0.043(3) 0.018(2) -0.001(2) 0.0062(17) -0.003(2)
O2A 0.032(3) 0.036(3) 0.019(2) -0.002(2) -0.0012(18) -0.004(2)
O1B 0.038(3) 0.031(3) 0.021(2) -0.001(2) 0.0054(19) 0.006(2)
O2B 0.031(3) 0.070(4) 0.024(3) -0.005(3) -0.010(2) 0.002(3)
C22A 0.050(5) 0.033(4) 0.035(5) 0.005(3) 0.006(4) -0.004(4)
C21A 0.045(4) 0.040(4) 0.019(4) 0.000(3) 0.011(3) -0.001(3)
C22B 0.073(6) 0.047(5) 0.027(4) -0.008(4) 0.015(4) -0.004(5)
C20A 0.028(4) 0.035(4) 0.018(3) -0.001(3) 0.001(3) 0.009(4)
C20B 0.024(4) 0.037(4) 0.026(4) -0.009(4) 0.005(3) 0.008(4)

loop_
_atom_type_symbol
_atom_type_description
_atom_type_scat_dispersion_real
_atom_type_scat_dispersion_imag
_atom_type_scat_source
C C 0.0181 0.0091 'International Tables Vol C Tables 4.2.6.8 and 6.1.1.4'
H H 0.0000 0.0000 'International Tables Vol C Tables 4.2.6.8 and 6.1.1.4'
N N 0.0311 0.0180 'International Tables Vol C Tables 4.2.6.8 and 6.1.1.4'
O O 0.0492 0.0322 'International Tables Vol C Tables 4.2.6.8 and 6.1.1.4'
S S 0.3331 0.5567 'International Tables Vol C Tables 4.2.6.8 and 6.1.1.4'

loop_
_geom_angle_atom_site_label_1
_geom_angle_atom_site_label_2
_geom_angle_atom_site_label_3
_geom_angle
_geom_angle_site_symmetry_1
_geom_angle_site_symmetry_3
_geom_angle_publ_flag
O5 S1 O6 120.02(17) . . ?
O5 S1 N3 106.58(16) . . ?
O5 S1 C26 109.87(17) . . ?
O6 S1 N3 106.12(15) . . ?
O6 S1 C26 109.70(18) . . ?
N3 S1 C26 103.10(15) . . ?
C23 O3 C24 116.6(3) . . ?
N2 N1 C19 117.7(2) . . ?
N2 N1 C20A 120.1(4) . . ?
C20A N1 C19 117.4(4) . . ?
C20B N1 N2 118.8(4) . . ?
C20B N1 C19 122.7(4) . . ?
N1 N2 H2 120.6 . . ?
C23 N2 N1 118.8(3) . . ?
C23 N2 H2 120.6 . . ?
C2 N3 S1 118.1(2) . . ?
C14 N3 S1 117.3(2) . . ?
C14 N3 C2 106.0(3) . . ?
C9 C1 C15 126.2(3) . . ?
C2 C1 C9 108.1(3) . . ?
C2 C1 C15 124.9(3) . . ?
C14 C9 C1 107.4(3) . . ?
C10 C9 C1 132.5(3) . . ?
C10 C9 C14 120.1(3) . . ?
C1 C15 H15 108.3 . . ?
C1 C15 C19 112.6(2) . . ?
C1 C15 C16 117.8(3) . . ?
C19 C15 H15 108.3 . . ?
C16 C15 H15 108.3 . . ?
C16 C15 C19 101.3(3) . . ?
N1 C19 C15 113.4(3) . . ?
N1 C19 H19 107.6 . . ?
N1 C19 C18 115.1(3) . . ?
C15 C19 H19 107.6 . . ?
C18 C19 C15 105.2(3) . . ?
C18 C19 H19 107.6 . . ?
C15 C16 H16 124.2 . . ?
C17 C16 C15 111.6(3) . . ?
C17 C16 H16 124.2 . . ?
N3 C2 C3 121.5(3) . . ?
C1 C2 N3 109.8(3) . . ?
C1 C2 C3 127.2(3) . . ?
C9 C14 N3 108.8(3) . . ?
C13 C14 N3 129.1(3) . . ?
C13 C14 C9 122.0(3) . . ?
C16 C17 H17 124.0 . . ?
C16 C17 C18 112.1(3) . . ?
C18 C17 H17 124.0 . . ?
C9 C10 H10 120.8 . . ?
C11 C10 C9 118.5(3) . . ?
C11 C10 H10 120.8 . . ?
C19 C18 H18A 111.4 . . ?
C19 C18 H18B 111.4 . . ?
C17 C18 C19 102.0(3) . . ?
C17 C18 H18A 111.4 . . ?
C17 C18 H18B 111.4 . . ?
H18A C18 H18B 109.2 . . ?
C8 C3 C2 118.5(3) . . ?
C8 C3 C4 118.7(4) . . ?
C4 C3 C2 122.4(4) . . ?
C27 C26 S1 118.7(3) . . ?
C27 C26 C31 120.5(3) . . ?
C31 C26 S1 120.7(3) . . ?
C26 C27 H27 120.2 . . ?
C28 C27 C26 119.5(4) . . ?
C28 C27 H27 120.2 . . ?
C14 C13 H13 121.5 . . ?
C12 C13 C14 117.0(3) . . ?
C12 C13 H13 121.5 . . ?
C27 C28 H28 119.3 . . ?
C27 C28 C29 121.3(4) . . ?
C29 C28 H28 119.3 . . ?
C10 C11 H11 119.8 . . ?
C10 C11 C12 120.4(4) . . ?
C12 C11 H11 119.8 . . ?
N2 C23 O3 108.2(3) . . ?
O4 C23 O3 125.4(4) . . ?
O4 C23 N2 126.4(4) . . ?
C13 C12 C11 122.0(3) . . ?
C13 C12 H12 119.0 . . ?
C11 C12 H12 119.0 . . ?
C28 C29 C32 120.7(4) . . ?
C30 C29 C28 117.8(3) . . ?
C30 C29 C32 121.5(4) . . ?
C26 C31 H31 120.5 . . ?
C30 C31 C26 119.0(4) . . ?
C30 C31 H31 120.5 . . ?
C3 C8 H8 119.5 . . ?
C3 C8 C7 121.0(4) . . ?
C7 C8 H8 119.5 . . ?
O3 C24 H24A 109.3 . . ?
O3 C24 H24B 109.3 . . ?
O3 C24 C25 111.8(3) . . ?
H24A C24 H24B 107.9 . . ?
C25 C24 H24A 109.3 . . ?
C25 C24 H24B 109.3 . . ?
C3 C4 H4 120.2 . . ?
C3 C4 C5 119.5(4) . . ?
C5 C4 H4 120.2 . . ?
C29 C30 H30 119.1 . . ?
C31 C30 C29 121.7(4) . . ?
C31 C30 H30 119.1 . . ?
C29 C32 H32A 109.5 . . ?
C29 C32 H32B 109.5 . . ?
C29 C32 H32C 109.5 . . ?
H32A C32 H32B 109.5 . . ?
H32A C32 H32C 109.5 . . ?
H32B C32 H32C 109.5 . . ?
C24 C25 H25A 109.5 . . ?
C24 C25 H25B 109.5 . . ?
C24 C25 H25C 109.5 . . ?
H25A C25 H25B 109.5 . . ?
H25A C25 H25C 109.5 . . ?
H25B C25 H25C 109.5 . . ?
C4 C5 H5 119.7 . . ?
C6 C5 C4 120.7(4) . . ?
C6 C5 H5 119.7 . . ?
C5 C6 H6 119.8 . . ?
C5 C6 C7 120.3(5) . . ?
C7 C6 H6 119.8 . . ?
C8 C7 H7 120.1 . . ?
C6 C7 C8 119.8(5) . . ?
C6 C7 H7 120.1 . . ?
H21A C21B H21B 108.0 . . ?
O1B C21B H21A 109.3 . . ?
O1B C21B H21B 109.3 . . ?
O1B C21B C22B 111.6(7) . . ?
C22B C21B H21A 109.3 . . ?
C22B C21B H21B 109.3 . . ?
C20A O1A C21A 115.2(5) . . ?
C20B O1B C21B 115.8(6) . . ?
H22A C22A H22B 109.5 . . ?
H22A C22A H22C 109.5 . . ?
H22B C22A H22C 109.5 . . ?
C21A C22A H22A 109.5 . . ?
C21A C22A H22B 109.5 . . ?
C21A C22A H22C 109.5 . . ?
O1A C21A C22A 110.2(6) . . ?
O1A C21A H21C 109.6 . . ?
O1A C21A H21D 109.6 . . ?
C22A C21A H21C 109.6 . . ?
C22A C21A H21D 109.6 . . ?
H21C C21A H21D 108.1 . . ?
C21B C22B H22D 109.5 . . ?
C21B C22B H22E 109.5 . . ?
C21B C22B H22F 109.5 . . ?
H22D C22B H22E 109.5 . . ?
H22D C22B H22F 109.5 . . ?
H22E C22B H22F 109.5 . . ?
O1A C20A N1 110.3(6) . . ?
O2A C20A N1 124.2(6) . . ?
O2A C20A O1A 125.4(6) . . ?
O1B C20B N1 113.1(6) . . ?
O2B C20B N1 122.2(7) . . ?
O2B C20B O1B 124.4(7) . . ?

loop_
_geom_bond_atom_site_label_1
_geom_bond_atom_site_label_2
_geom_bond_distance
_geom_bond_site_symmetry_2
_geom_bond_publ_flag
S1 O5 1.430(3) . ?
S1 O6 1.430(3) . ?
S1 N3 1.683(3) . ?
S1 C26 1.754(4) . ?
O3 C23 1.352(4) . ?
O3 C24 1.459(5) . ?
N1 N2 1.391(4) . ?
N1 C19 1.454(4) . ?
N1 C20A 1.412(8) . ?
N1 C20B 1.369(8) . ?
N2 H2 0.8800 . ?
N2 C23 1.351(5) . ?
N3 C2 1.439(4) . ?
N3 C14 1.431(5) . ?
O4 C23 1.207(5) . ?
C1 C9 1.453(4) . ?
C1 C15 1.498(4) . ?
C1 C2 1.362(5) . ?
C9 C14 1.398(5) . ?
C9 C10 1.395(5) . ?
C15 H15 1.0000 . ?
C15 C19 1.547(4) . ?
C15 C16 1.509(4) . ?
C19 H19 1.0000 . ?
C19 C18 1.533(4) . ?
C16 H16 0.9500 . ?
C16 C17 1.327(5) . ?
C2 C3 1.480(5) . ?
C14 C13 1.393(5) . ?
C17 H17 0.9500 . ?
C17 C18 1.500(5) . ?
C10 H10 0.9500 . ?
C10 C11 1.391(5) . ?
C18 H18A 0.9900 . ?
C18 H18B 0.9900 . ?
C3 C8 1.392(6) . ?
C3 C4 1.393(5) . ?
C26 C27 1.388(5) . ?
C26 C31 1.396(6) . ?
C27 H27 0.9500 . ?
C27 C28 1.381(5) . ?
C13 H13 0.9500 . ?
C13 C12 1.385(6) . ?
C28 H28 0.9500 . ?
C28 C29 1.400(6) . ?
C11 H11 0.9500 . ?
C11 C12 1.397(6) . ?
C12 H12 0.9500 . ?
C29 C30 1.399(6) . ?
C29 C32 1.506(5) . ?
C31 H31 0.9500 . ?
C31 C30 1.381(6) . ?
C8 H8 0.9500 . ?
C8 C7 1.392(6) . ?
C24 H24A 0.9900 . ?
C24 H24B 0.9900 . ?
C24 C25 1.473(6) . ?
C4 H4 0.9500 . ?
C4 C5 1.409(6) . ?
C30 H30 0.9500 . ?
C32 H32A 0.9800 . ?
C32 H32B 0.9800 . ?
C32 H32C 0.9800 . ?
C25 H25A 0.9800 . ?
C25 H25B 0.9800 . ?
C25 H25C 0.9800 . ?
C5 H5 0.9500 . ?
C5 C6 1.364(7) . ?
C6 H6 0.9500 . ?
C6 C7 1.374(6) . ?
C7 H7 0.9500 . ?
C21B H21A 0.9900 . ?
C21B H21B 0.9900 . ?
C21B O1B 1.455(8) . ?
C21B C22B 1.514(11) . ?
O1A C21A 1.459(9) . ?
O1A C20A 1.330(9) . ?
O2A C20A 1.228(9) . ?
O1B C20B 1.346(9) . ?
O2B C20B 1.203(9) . ?
C22A H22A 0.9800 . ?
C22A H22B 0.9800 . ?
C22A H22C 0.9800 . ?
C22A C21A 1.505(11) . ?
C21A H21C 0.9900 . ?
C21A H21D 0.9900 . ?
C22B H22D 0.9800 . ?
C22B H22E 0.9800 . ?
C22B H22F 0.9800 . ?

loop_
_geom_torsion_atom_site_label_1
_geom_torsion_atom_site_label_2
_geom_torsion_atom_site_label_3
_geom_torsion_atom_site_label_4
_geom_torsion
_geom_torsion_site_symmetry_1
_geom_torsion_site_symmetry_2
_geom_torsion_site_symmetry_3
_geom_torsion_site_symmetry_4
_geom_torsion_publ_flag
S1 N3 C2 C1 -134.4(3) . . . . ?
S1 N3 C2 C3 58.7(4) . . . . ?
S1 N3 C14 C9 135.0(2) . . . . ?
S1 N3 C14 C13 -48.4(4) . . . . ?
S1 C26 C27 C28 175.3(3) . . . . ?
S1 C26 C31 C30 -175.7(3) . . . . ?
O5 S1 N3 C2 -47.3(3) . . . . ?
O5 S1 N3 C14 -176.1(2) . . . . ?
O5 S1 C26 C27 30.7(3) . . . . ?
O5 S1 C26 C31 -153.3(3) . . . . ?
O6 S1 N3 C2 -176.3(3) . . . . ?
O6 S1 N3 C14 54.9(3) . . . . ?
O6 S1 C26 C27 164.7(3) . . . . ?
O6 S1 C26 C31 -19.3(4) . . . . ?
N1 N2 C23 O3 -165.1(3) . . . . ?
N1 N2 C23 O4 17.1(6) . . . . ?
N1 C19 C18 C17 -151.7(3) . . . . ?
N2 N1 C19 C15 -54.7(4) . . . . ?
N2 N1 C19 C18 66.5(4) . . . . ?
N2 N1 C20A O1A -16.3(9) . . . . ?
N2 N1 C20A O2A 167.8(7) . . . . ?
N2 N1 C20B O1B 4.1(9) . . . . ?
N2 N1 C20B O2B 178.4(7) . . . . ?
N3 S1 C26 C27 -82.6(3) . . . . ?
N3 S1 C26 C31 93.4(3) . . . . ?
N3 C2 C3 C8 56.0(5) . . . . ?
N3 C2 C3 C4 -131.7(4) . . . . ?
N3 C14 C13 C12 -176.6(3) . . . . ?
C1 C9 C14 N3 -0.6(4) . . . . ?
C1 C9 C14 C13 -177.5(3) . . . . ?
C1 C9 C10 C11 176.9(3) . . . . ?
C1 C15 C19 N1 -79.8(3) . . . . ?
C1 C15 C19 C18 153.6(3) . . . . ?
C1 C15 C16 C17 -141.4(3) . . . . ?
C1 C2 C3 C8 -108.5(4) . . . . ?
C1 C2 C3 C4 63.9(5) . . . . ?
C9 C1 C15 C19 -71.9(4) . . . . ?
C9 C1 C15 C16 45.3(4) . . . . ?
C9 C1 C2 N3 0.1(4) . . . . ?
C9 C1 C2 C3 166.0(3) . . . . ?
C9 C14 C13 C12 -0.4(5) . . . . ?
C9 C10 C11 C12 -0.1(5) . . . . ?
C15 C1 C9 C14 170.0(3) . . . . ?
C15 C1 C9 C10 -6.6(6) . . . . ?
C15 C1 C2 N3 -169.7(3) . . . . ?
C15 C1 C2 C3 -3.8(6) . . . . ?
C15 C19 C18 C17 -26.1(3) . . . . ?
C15 C16 C17 C18 1.7(4) . . . . ?
C19 N1 N2 C23 -110.4(4) . . . . ?
C19 N1 C20A O1A -171.4(5) . . . . ?
C19 N1 C20A O2A 12.7(11) . . . . ?
C19 N1 C20B O1B 173.7(5) . . . . ?
C19 N1 C20B O2B -12.0(11) . . . . ?
C19 C15 C16 C17 -18.2(3) . . . . ?
C16 C15 C19 N1 153.5(3) . . . . ?
C16 C15 C19 C18 26.9(3) . . . . ?
C16 C17 C18 C19 15.8(4) . . . . ?
C2 N3 C14 C9 0.7(4) . . . . ?
C2 N3 C14 C13 177.3(3) . . . . ?
C2 C1 C9 C14 0.3(4) . . . . ?
C2 C1 C9 C10 -176.3(4) . . . . ?
C2 C1 C15 C19 96.1(4) . . . . ?
C2 C1 C15 C16 -146.7(3) . . . . ?
C2 C3 C8 C7 171.2(4) . . . . ?
C2 C3 C4 C5 -171.3(4) . . . . ?
C14 N3 C2 C1 -0.5(4) . . . . ?
C14 N3 C2 C3 -167.4(3) . . . . ?
C14 C9 C10 C11 0.6(5) . . . . ?
C14 C13 C12 C11 0.9(5) . . . . ?
C10 C9 C14 N3 176.5(3) . . . . ?
C10 C9 C14 C13 -0.4(5) . . . . ?
C10 C11 C12 C13 -0.7(5) . . . . ?
C3 C8 C7 C6 -0.2(7) . . . . ?
C3 C4 C5 C6 1.0(7) . . . . ?
C26 S1 N3 C2 68.4(3) . . . . ?
C26 S1 N3 C14 -60.4(3) . . . . ?
C26 C27 C28 C29 0.1(6) . . . . ?
C26 C31 C30 C29 0.9(6) . . . . ?
C27 C26 C31 C30 0.2(5) . . . . ?
C27 C28 C29 C30 0.9(6) . . . . ?
C27 C28 C29 C32 -178.6(4) . . . . ?
C28 C29 C30 C31 -1.5(6) . . . . ?
C23 O3 C24 C25 84.7(4) . . . . ?
C31 C26 C27 C28 -0.7(5) . . . . ?
C8 C3 C4 C5 1.0(6) . . . . ?
C24 O3 C23 N2 -177.5(3) . . . . ?
C24 O3 C23 O4 0.3(6) . . . . ?
C4 C3 C8 C7 -1.4(6) . . . . ?
C4 C5 C6 C7 -2.7(7) . . . . ?
C32 C29 C30 C31 178.0(4) . . . . ?
C5 C6 C7 C8 2.3(8) . . . . ?
C21B O1B C20B N1 176.2(6) . . . . ?
C21B O1B C20B O2B 2.0(13) . . . . ?
C21A O1A C20A N1 -175.8(6) . . . . ?
C21A O1A C20A O2A 0.0(12) . . . . ?
C22B C21B O1B C20B -87.8(9) . . . . ?
C20A N1 N2 C23 94.6(6) . . . . ?
C20A N1 C19 C15 101.0(5) . . . . ?
C20A N1 C19 C18 -137.8(5) . . . . ?
C20A O1A C21A C22A 82.4(8) . . . . ?
C20B N1 N2 C23 59.7(6) . . . . ?
C20B N1 C19 C15 135.6(5) . . . . ?
C20B N1 C19 C18 -103.2(6) . . . . ?
